data_7249245
loop_
_publ_author_name
'Singh, Vishal'
'Rajput, Khushbu'
'Singh, Sundaram'
'Srivastava, Vandana'

_publ_section_title
;
 Montmorillonite K-10 catalyzed synthesis of Hantzsch dihydropyridine
 derivatives from methyl arenes <i>via in situ</i> generated ammonia under
 microwave irradiation in neat conditions.
;
_journal_issue 37
_journal_name_full 'RSC advances'
_journal_page_first 27086
_journal_page_last 27091
_journal_paper_doi 10.1039/d4ra04990j
_journal_volume 14
_journal_year 2024
_chemical_formula_moiety 'C17 H18 N2 O6'
_chemical_formula_sum 'C17 H18 N2 O6'
_chemical_formula_weight 346.33
_chemical_melting_point 445.15
_chemical_name_common Nifedipine
_chemical_name_systematic 'dimethyl 2,6-dimethyl-4-(2-nitrophenyl)-1,4-dihydropyridine-3,5-dicarboxylate'
_chemical_properties_physical Photo-sensitive
_space_group_crystal_system monoclinic
_space_group_IT_number 14
_space_group_name_Hall '-P 2ybc'
_space_group_name_H-M_alt 'P 1 21/c 1'
_atom_sites_solution_hydrogens geom
_atom_sites_solution_primary dual
_audit_creation_date 2024-06-01
_audit_creation_method
;
Olex2 1.5
(compiled 2023.08.24 svn.re1ec1418 for OlexSys, GUI svn.r6817)
;
_audit_update_record
;
2024-06-04 deposited with the CCDC.	2024-08-20 downloaded from the CCDC.
;
_cell_angle_alpha 90
_cell_angle_beta 92.621(3)
_cell_angle_gamma 90
_cell_formula_units_Z 4
_cell_length_a 10.9599(3)
_cell_length_b 10.3802(4)
_cell_length_c 14.7603(4)
_cell_measurement_reflns_used 6918
_cell_measurement_temperature 293(2)
_cell_measurement_theta_max 71.5780
_cell_measurement_theta_min 4.0210
_cell_volume 1677.46(9)
_computing_cell_refinement 'CrysAlisPro 1.171.41.115a (Rigaku OD, 2021)'
_computing_data_collection 'CrysAlisPro 1.171.41.115a (Rigaku OD, 2021)'
_computing_data_reduction 'CrysAlisPro 1.171.41.115a (Rigaku OD, 2021)'
_computing_molecular_graphics 'Olex2 1.5 (Dolomanov et al., 2009)'
_computing_publication_material 'Olex2 1.5 (Dolomanov et al., 2009)'
_computing_structure_refinement 'SHELXL 2018/3 (Sheldrick, 2015)'
_computing_structure_solution 'SHELXT 2018/2 (Sheldrick, 2018)'
_diffrn_ambient_temperature 293(2)
_diffrn_detector 'Hybrid Pixel Array Detector'
_diffrn_detector_area_resol_mean 10.0000
_diffrn_detector_type HyPix3000
_diffrn_measured_fraction_theta_full 1.000
_diffrn_measured_fraction_theta_max 0.995
_diffrn_measurement_details
;
List of Runs (angles in degrees, time in seconds):

  # Type    Start    End  Width  t~exp~   \w     \q     \k     \f   Frames
#--------------------------------------------------------------------------
  1  \w   -108.00 -62.00   0.50    0.23    --  -40.58-141.00 177.00   92
  2  \w    -89.00 -14.00   0.50    0.23    --  -40.58 129.00  62.00  150
  3  \w     36.00  93.00   0.50    0.23    --   40.58-129.00 -10.00  114
  4  \w   -148.00 -70.00   0.50    0.91    --  -82.50-129.00 -10.00  156
  5  \w   -150.00 -62.00   0.50    0.91    --  -82.50-141.00 177.00  176
  6  \w     42.00 124.00   0.50    0.91    --  104.00-141.00 177.00  164
  7  \w     92.00 170.00   0.50    0.91    --  104.00 129.00  62.00  156
  8  \w     39.00 115.00   0.50    0.91    --  104.00-129.00 -10.00  152
  9  \w    -28.00  31.00   0.50    0.23    --  -40.58  21.00  60.00  118
 10  \w    -28.00  31.00   0.50    0.23    --  -40.58  21.00-180.00  118
 11  \w    -37.00  27.00   0.50    0.23    --  -40.58  32.00 150.00  128
 12  \w    -25.00  48.00   0.50    0.23    --   40.58 -43.00 -60.00  146
 13  \w     41.00 100.00   0.50    0.23    --   40.58-138.00 -60.00  118
 14  \w     42.00 102.00   0.50    0.23    --   40.58-141.00 177.00  120
 15  \w      9.00  42.00   0.50    0.23    --   40.58  91.00 157.96   66
 16  \w    -31.00  28.00   0.50    0.23    --   40.58 -21.00 120.00  118
 17  \w      8.00  42.00   0.50    0.23    --   40.58  92.00 -50.67   68
 18  \w    -47.00 -15.00   0.50    0.91    --  -82.50  42.00 -30.00   64
 19  \w    -47.00 -15.00   0.50    0.91    --  -82.50  42.00 120.00   64
 20  \w   -150.00 -69.00   0.50    0.91    --  -82.50 -33.00  60.00  162
 21  \w   -148.00 -81.00   0.50    0.91    --  -82.50-111.00  90.00  134
 22  \w     36.00  68.00   0.50    0.91    --  104.00 -59.00-120.00   64
 23  \w     82.00 172.00   0.50    0.91    --  104.00  59.00 -90.00  180
 24  \w     89.00 174.00   0.50    0.91    --  104.00  25.00  60.00  170
 25  \w     85.00 171.00   0.50    0.91    --  104.00  50.00-180.00  172
 26  \w     38.00 108.00   0.50    0.91    --  104.00-111.00 -90.00  140
 27  \w     35.00 105.00   0.50    0.91    --  104.00 -77.00   0.00  140
 28  \w     32.00 106.00   0.50    0.91    --  104.00 -93.00 120.00  148
 29  \w     36.00  68.00   0.50    0.91    --  104.00 -59.00   0.00   64
 30  \w     36.00  68.00   0.50    0.91    --  104.00 -59.00-180.00   64
 31  \w     62.00 146.00   0.50    0.91    --  104.00 178.00 150.00  168
 32  \w     38.00 108.00   0.50    0.91    --  104.00-111.00  30.00  140
 33  \w     36.00  83.00   0.50    0.91    --  104.00 -68.00  60.00   94
 34  \w    102.00 170.00   0.50    0.91    --  104.00 111.00 -90.00  136
 35  \w     89.00 174.00   0.50    0.91    --  104.00  25.00  30.00  170
 36  \w     35.00 105.00   0.50    0.91    --  104.00 -77.00  30.00  140
 37  \w     36.00  83.00   0.50    0.91    --  104.00 -68.00-120.00   94
 38  \w     38.00 108.00   0.50    0.91    --  104.00-111.00 -30.00  140
 39  \w     32.00 106.00   0.50    0.91    --  104.00 -93.00 -30.00  148
 40  \w     38.00 108.00   0.50    0.91    --  104.00-111.00  60.00  140
 41  \w     38.00 108.00   0.50    0.91    --  104.00-111.00  90.00  140
 42  \w     40.00 113.00   0.50    0.91    --  104.00-125.00  90.15  146
 43  \w    104.00 177.00   0.50    0.91    --  104.00  93.00 120.00  146
 44  \w     10.00  43.00   0.50    0.23    --   40.58  87.00  91.92   66
;
_diffrn_measurement_device 'four-circle diffractometer'
_diffrn_measurement_device_type 'XtaLAB Synergy, Dualflex, HyPix3000'
_diffrn_measurement_method '\w scans'
_diffrn_orient_matrix_type 'CrysAlisPro convention (1999,Acta A55,543-557)'
_diffrn_orient_matrix_UB_11 -0.0631565000
_diffrn_orient_matrix_UB_12 -0.1326459000
_diffrn_orient_matrix_UB_13 -0.0034576000
_diffrn_orient_matrix_UB_21 0.1246616000
_diffrn_orient_matrix_UB_22 -0.0662566000
_diffrn_orient_matrix_UB_23 0.0171512000
_diffrn_orient_matrix_UB_31 -0.0165760000
_diffrn_orient_matrix_UB_32 0.0066273000
_diffrn_orient_matrix_UB_33 0.1029811000
_diffrn_radiation_monochromator mirror
_diffrn_radiation_probe x-ray
_diffrn_radiation_type 'Cu K\a'
_diffrn_radiation_wavelength 1.54184
_diffrn_reflns_av_R_equivalents 0.0939
_diffrn_reflns_av_unetI/netI 0.0702
_diffrn_reflns_Laue_measured_fraction_full 1.000
_diffrn_reflns_Laue_measured_fraction_max 0.995
_diffrn_reflns_limit_h_max 13
_diffrn_reflns_limit_h_min -13
_diffrn_reflns_limit_k_max 12
_diffrn_reflns_limit_k_min -12
_diffrn_reflns_limit_l_max 18
_diffrn_reflns_limit_l_min -12
_diffrn_reflns_number 17221
_diffrn_reflns_point_group_measured_fraction_full 1.000
_diffrn_reflns_point_group_measured_fraction_max 0.995
_diffrn_reflns_theta_full 67.684
_diffrn_reflns_theta_max 72.189
_diffrn_reflns_theta_min 4.038
_diffrn_source 'micro-focus sealed X-ray tube'
_diffrn_source_type 'PhotonJet (Cu) X-ray Source'
_exptl_absorpt_coefficient_mu 0.885
_exptl_absorpt_correction_T_max 1.00000
_exptl_absorpt_correction_T_min 0.50179
_exptl_absorpt_correction_type multi-scan
_exptl_absorpt_process_details
;
CrysAlisPro 1.171.41.115a (Rigaku Oxford Diffraction, 2021)
Empirical absorption correction using spherical harmonics,
implemented in SCALE3 ABSPACK scaling algorithm.
;
_exptl_crystal_colour yellow
_exptl_crystal_colour_primary yellow
_exptl_crystal_density_diffrn 1.371
_exptl_crystal_description block
_exptl_crystal_F_000 728
_exptl_crystal_recrystallization_method 'Re-crystallisation from solvent: Ethanol'
_exptl_crystal_size_max 0.3
_exptl_crystal_size_mid 0.2
_exptl_crystal_size_min 0.2
_refine_diff_density_max 1.039
_refine_diff_density_min -0.312
_refine_diff_density_rms 0.064
_refine_ls_extinction_method none
_refine_ls_goodness_of_fit_ref 1.106
_refine_ls_hydrogen_treatment constr
_refine_ls_matrix_type full
_refine_ls_number_parameters 230
_refine_ls_number_reflns 3296
_refine_ls_number_restraints 0
_refine_ls_restrained_S_all 1.106
_refine_ls_R_factor_all 0.1041
_refine_ls_R_factor_gt 0.0873
_refine_ls_shift/su_max 0.001
_refine_ls_shift/su_mean 0.000
_refine_ls_structure_factor_coef Fsqd
_refine_ls_weighting_details 'w=1/[\s^2^(Fo^2^)+(0.1808P)^2^+0.2637P] where P=(Fo^2^+2Fc^2^)/3'
_refine_ls_weighting_scheme calc
_refine_ls_wR_factor_gt 0.2781
_refine_ls_wR_factor_ref 0.2991
_reflns_Friedel_coverage 0.000
_reflns_number_gt 2330
_reflns_number_total 3296
_reflns_threshold_expression 'I > 2\s(I)'
_cod_data_source_file d4ra04990j2.cif
_cod_data_source_block red1
_cod_database_code 7249245
_shelx_shelxl_version_number 2018/3
_chemical_oxdiff_formula 'C H O N'
_shelx_space_group_comment
;
The symmetry employed for this shelxl refinement is uniquely defined
by the following loop, which should always be used as a source of
symmetry information in preference to the above space-group names.
They are only intended as comments.
;
_shelx_estimated_absorpt_t_max 0.843
_shelx_estimated_absorpt_t_min 0.777
_olex2_refinement_description
;
1. Fixed Uiso
 At 1.2 times of:
  All C(H) groups, All N(H) groups
 At 1.5 times of:
  All C(H,H,H) groups
2.a Ternary CH refined with riding coordinates:
 C3(H3)
2.b Aromatic/amide H refined with riding coordinates:
 N1(H1), C8(H8), C9(H9), C10(H10), C11(H11)
2.c Idealised Me refined as rotating group:
 C13(H13A,H13B,H13C), C14(H14A,H14B,H14C), C15(H15A,H15B,H15C), C17(H17A,H17B,
 H17C)
;
_olex2_submission_special_instructions 'No special instructions were received'
_oxdiff_exptl_absorpt_empirical_details
;
Empirical correction (ABSPACK) includes:
- Absorption correction using spherical harmonics
- Frame scaling
;
_oxdiff_exptl_absorpt_empirical_full_max 2.654
_oxdiff_exptl_absorpt_empirical_full_min 0.305

loop_
_space_group_symop_operation_xyz
'x, y, z'
'-x, y+1/2, -z+1/2'
'-x, -y, -z'
'x, -y-1/2, z-1/2'

loop_
_atom_site_label
_atom_site_type_symbol
_atom_site_fract_x
_atom_site_fract_y
_atom_site_fract_z
_atom_site_U_iso_or_equiv
_atom_site_adp_type
_atom_site_occupancy
_atom_site_site_symmetry_order
_atom_site_calc_flag
_atom_site_refinement_flags_posn
_atom_site_refinement_flags_adp
_atom_site_refinement_flags_occupancy
_atom_site_disorder_assembly
_atom_site_disorder_group
C1 C 0.7327(3) 0.5761(3) 0.6322(2) 0.0664(8) Uani 1 1 d . . . . .
N1 N 0.6430(3) 0.5594(3) 0.69478(18) 0.0727(8) Uani 1 1 d . . . . .
H1 H 0.646973 0.605723 0.743141 0.087 Uiso 1 1 calc R U . . .
O1 O 0.4623(2) 0.2195(3) 0.53113(18) 0.0829(8) Uani 1 1 d . . . . .
C2 C 0.7360(3) 0.4953(3) 0.56124(19) 0.0605(7) Uani 1 1 d . . . . .
N2 N 0.7609(3) 0.1699(3) 0.4248(2) 0.0761(8) Uani 1 1 d . . . . .
O2 O 0.3736(2) 0.2639(3) 0.65986(18) 0.0846(8) Uani 1 1 d . . . . .
C3 C 0.6569(3) 0.3742(3) 0.55454(19) 0.0581(7) Uani 1 1 d . . . . .
H3 H 0.624828 0.363764 0.491898 0.070 Uiso 1 1 calc R U . . .
O3 O 0.8280(4) 0.4296(3) 0.4288(2) 0.1065(11) Uani 1 1 d . . . . .
C4 C 0.5504(3) 0.3838(3) 0.61753(19) 0.0612(7) Uani 1 1 d . . . . .
O4 O 0.8591(2) 0.6294(3) 0.47479(17) 0.0830(8) Uani 1 1 d . . . . .
C5 C 0.5484(3) 0.4732(4) 0.6837(2) 0.0682(8) Uani 1 1 d . . . . .
O5 O 0.8420(4) 0.1346(4) 0.3773(2) 0.1234(13) Uani 1 1 d . . . . .
C6 C 0.7369(3) 0.2564(3) 0.5814(2) 0.0598(7) Uani 1 1 d . . . . .
O6 O 0.6595(3) 0.1972(4) 0.3945(2) 0.1033(10) Uani 1 1 d . . . . .
C7 C 0.7844(3) 0.1652(3) 0.5225(2) 0.0648(8) Uani 1 1 d . . . . .
C8 C 0.8600(3) 0.0655(3) 0.5537(3) 0.0727(9) Uani 1 1 d . . . . .
H8 H 0.891081 0.007479 0.512660 0.087 Uiso 1 1 calc R U . . .
C9 C 0.8886(3) 0.0524(4) 0.6438(3) 0.0758(9) Uani 1 1 d . . . . .
H9 H 0.937587 -0.015530 0.664688 0.091 Uiso 1 1 calc R U . . .
C10 C 0.8441(3) 0.1412(4) 0.7041(2) 0.0742(9) Uani 1 1 d . . . . .
H10 H 0.864477 0.134359 0.765803 0.089 Uiso 1 1 calc R U . . .
C11 C 0.7697(3) 0.2393(3) 0.6723(2) 0.0652(8) Uani 1 1 d . . . . .
H11 H 0.739857 0.297210 0.714022 0.078 Uiso 1 1 calc R U . . .
C12 C 0.4540(3) 0.2866(4) 0.6071(2) 0.0661(8) Uani 1 1 d . . . . .
C13 C 0.3735(4) 0.1214(5) 0.5144(4) 0.0965(13) Uani 1 1 d . . . . .
H13A H 0.386065 0.082148 0.456725 0.145 Uiso 1 1 calc R U . . .
H13B H 0.293250 0.158552 0.514018 0.145 Uiso 1 1 calc R U . . .
H13C H 0.381271 0.057425 0.561278 0.145 Uiso 1 1 calc R U . . .
C14 C 0.4496(4) 0.4924(5) 0.7498(3) 0.0939(12) Uani 1 1 d . . . . .
H14A H 0.450796 0.422285 0.792228 0.141 Uiso 1 1 calc R U . . .
H14B H 0.371584 0.495337 0.717505 0.141 Uiso 1 1 calc R U . . .
H14C H 0.463264 0.571954 0.781876 0.141 Uiso 1 1 calc R U . . .
C15 C 0.8181(4) 0.6842(4) 0.6573(3) 0.0867(11) Uani 1 1 d . . . . .
H15A H 0.786137 0.763355 0.632333 0.130 Uiso 1 1 calc R U . . .
H15B H 0.896625 0.667359 0.633562 0.130 Uiso 1 1 calc R U . . .
H15C H 0.826328 0.691316 0.722157 0.130 Uiso 1 1 calc R U . . .
C16 C 0.8136(3) 0.5120(3) 0.4837(2) 0.0646(8) Uani 1 1 d . . . . .
C17 C 0.9281(4) 0.6517(5) 0.3955(3) 0.0917(12) Uani 1 1 d . . . . .
H17A H 0.882106 0.622163 0.342639 0.138 Uiso 1 1 calc R U . . .
H17B H 1.004020 0.605643 0.401257 0.138 Uiso 1 1 calc R U . . .
H17C H 0.944174 0.742196 0.389858 0.138 Uiso 1 1 calc R U . . .

loop_
_atom_site_aniso_label
_atom_site_aniso_U_11
_atom_site_aniso_U_22
_atom_site_aniso_U_33
_atom_site_aniso_U_23
_atom_site_aniso_U_13
_atom_site_aniso_U_12
C1 0.0624(17) 0.0658(19) 0.0710(17) -0.0001(14) 0.0031(13) -0.0017(15)
N1 0.0701(16) 0.0767(18) 0.0718(15) -0.0133(13) 0.0090(12) -0.0058(14)
O1 0.0695(14) 0.0872(17) 0.0927(16) -0.0157(13) 0.0115(11) -0.0217(13)
C2 0.0565(15) 0.0600(17) 0.0649(15) 0.0022(12) 0.0024(12) -0.0033(13)
N2 0.0805(19) 0.0723(18) 0.0756(16) -0.0097(13) 0.0044(14) 0.0024(15)
O2 0.0659(14) 0.0956(19) 0.0935(16) 0.0084(14) 0.0164(12) -0.0109(13)
C3 0.0544(14) 0.0616(16) 0.0583(14) 0.0020(12) 0.0008(11) -0.0047(13)
O3 0.154(3) 0.0778(17) 0.0926(17) -0.0124(14) 0.0566(18) -0.0239(18)
C4 0.0503(14) 0.0660(18) 0.0672(16) 0.0029(13) 0.0016(11) 0.0004(14)
O4 0.0885(16) 0.0750(16) 0.0870(15) 0.0003(12) 0.0197(12) -0.0233(13)
C5 0.0579(16) 0.079(2) 0.0680(16) 0.0009(15) 0.0063(13) 0.0025(15)
O5 0.138(3) 0.146(3) 0.0894(19) -0.0066(18) 0.0316(19) 0.050(3)
C6 0.0485(14) 0.0616(17) 0.0696(16) 0.0029(13) 0.0070(12) -0.0083(13)
O6 0.109(2) 0.114(2) 0.0866(17) -0.0136(16) -0.0026(16) -0.009(2)
C7 0.0566(15) 0.0599(17) 0.0786(18) -0.0012(14) 0.0105(13) -0.0065(14)
C8 0.0633(18) 0.0608(19) 0.094(2) -0.0054(16) 0.0095(15) -0.0038(15)
C9 0.0566(16) 0.0615(19) 0.110(3) 0.0101(17) 0.0066(16) -0.0023(15)
C10 0.0627(17) 0.081(2) 0.0789(19) 0.0125(17) 0.0036(14) -0.0020(17)
C11 0.0548(15) 0.0719(19) 0.0694(17) 0.0013(14) 0.0076(13) -0.0010(15)
C12 0.0511(15) 0.072(2) 0.0754(18) 0.0126(15) 0.0039(13) 0.0033(14)
C13 0.069(2) 0.097(3) 0.123(3) -0.017(2) 0.006(2) -0.020(2)
C14 0.069(2) 0.113(3) 0.101(3) -0.019(2) 0.0246(18) -0.001(2)
C15 0.095(3) 0.076(2) 0.089(2) -0.0133(18) 0.0059(19) -0.019(2)
C16 0.0634(17) 0.0632(18) 0.0675(16) 0.0009(14) 0.0047(13) -0.0068(15)
C17 0.083(2) 0.101(3) 0.091(2) 0.014(2) 0.0161(19) -0.028(2)

loop_
_atom_type_symbol
_atom_type_description
_atom_type_scat_dispersion_real
_atom_type_scat_dispersion_imag
_atom_type_scat_source
C C 0.0181 0.0091 'International Tables Vol C Tables 4.2.6.8 and 6.1.1.4'
H H 0.0000 0.0000 'International Tables Vol C Tables 4.2.6.8 and 6.1.1.4'
N N 0.0311 0.0180 'International Tables Vol C Tables 4.2.6.8 and 6.1.1.4'
O O 0.0492 0.0322 'International Tables Vol C Tables 4.2.6.8 and 6.1.1.4'

loop_
_geom_angle_atom_site_label_1
_geom_angle_atom_site_label_2
_geom_angle_atom_site_label_3
_geom_angle
_geom_angle_site_symmetry_1
_geom_angle_site_symmetry_3
_geom_angle_publ_flag
N1 C1 C15 112.4(3) . . ?
C2 C1 N1 119.0(3) . . ?
C2 C1 C15 128.5(3) . . ?
C1 N1 H1 118.1 . . ?
C5 N1 C1 123.7(3) . . ?
C5 N1 H1 118.1 . . ?
C12 O1 C13 116.7(3) . . ?
C1 C2 C3 121.9(3) . . ?
C1 C2 C16 124.8(3) . . ?
C16 C2 C3 113.2(3) . . ?
O5 N2 C7 117.5(3) . . ?
O6 N2 O5 122.7(3) . . ?
O6 N2 C7 119.5(3) . . ?
C2 C3 H3 109.3 . . ?
C2 C3 C4 110.7(2) . . ?
C2 C3 C6 108.7(2) . . ?
C4 C3 H3 109.3 . . ?
C4 C3 C6 109.6(2) . . ?
C6 C3 H3 109.3 . . ?
C5 C4 C3 121.6(3) . . ?
C5 C4 C12 121.0(3) . . ?
C12 C4 C3 117.3(3) . . ?
C16 O4 C17 116.3(3) . . ?
N1 C5 C14 113.5(3) . . ?
C4 C5 N1 119.8(3) . . ?
C4 C5 C14 126.7(3) . . ?
C7 C6 C3 126.8(3) . . ?
C11 C6 C3 118.0(3) . . ?
C11 C6 C7 115.2(3) . . ?
C6 C7 N2 122.5(3) . . ?
C8 C7 N2 115.4(3) . . ?
C8 C7 C6 122.0(3) . . ?
C7 C8 H8 119.8 . . ?
C9 C8 C7 120.4(3) . . ?
C9 C8 H8 119.8 . . ?
C8 C9 H9 120.3 . . ?
C8 C9 C10 119.3(3) . . ?
C10 C9 H9 120.3 . . ?
C9 C10 H10 120.2 . . ?
C11 C10 C9 119.6(3) . . ?
C11 C10 H10 120.2 . . ?
C6 C11 H11 118.3 . . ?
C10 C11 C6 123.3(3) . . ?
C10 C11 H11 118.3 . . ?
O1 C12 C4 111.9(3) . . ?
O2 C12 O1 121.0(3) . . ?
O2 C12 C4 127.0(3) . . ?
O1 C13 H13A 109.5 . . ?
O1 C13 H13B 109.5 . . ?
O1 C13 H13C 109.5 . . ?
H13A C13 H13B 109.5 . . ?
H13A C13 H13C 109.5 . . ?
H13B C13 H13C 109.5 . . ?
C5 C14 H14A 109.5 . . ?
C5 C14 H14B 109.5 . . ?
C5 C14 H14C 109.5 . . ?
H14A C14 H14B 109.5 . . ?
H14A C14 H14C 109.5 . . ?
H14B C14 H14C 109.5 . . ?
C1 C15 H15A 109.5 . . ?
C1 C15 H15B 109.5 . . ?
C1 C15 H15C 109.5 . . ?
H15A C15 H15B 109.5 . . ?
H15A C15 H15C 109.5 . . ?
H15B C15 H15C 109.5 . . ?
O3 C16 C2 123.0(3) . . ?
O3 C16 O4 121.9(3) . . ?
O4 C16 C2 114.9(3) . . ?
O4 C17 H17A 109.5 . . ?
O4 C17 H17B 109.5 . . ?
O4 C17 H17C 109.5 . . ?
H17A C17 H17B 109.5 . . ?
H17A C17 H17C 109.5 . . ?
H17B C17 H17C 109.5 . . ?

loop_
_geom_bond_atom_site_label_1
_geom_bond_atom_site_label_2
_geom_bond_distance
_geom_bond_site_symmetry_2
_geom_bond_publ_flag
C1 N1 1.390(4) . ?
C1 C2 1.344(4) . ?
C1 C15 1.497(5) . ?
N1 H1 0.8600 . ?
N1 C5 1.374(5) . ?
O1 C12 1.327(4) . ?
O1 C13 1.422(5) . ?
C2 C3 1.528(4) . ?
C2 C16 1.467(4) . ?
N2 O5 1.214(4) . ?
N2 O6 1.212(4) . ?
N2 C7 1.454(4) . ?
O2 C12 1.225(4) . ?
C3 H3 0.9800 . ?
C3 C4 1.529(4) . ?
C3 C6 1.545(4) . ?
O3 C16 1.194(4) . ?
C4 C5 1.348(5) . ?
C4 C12 1.463(5) . ?
O4 C16 1.325(4) . ?
O4 C17 1.441(5) . ?
C5 C14 1.503(5) . ?
C6 C7 1.401(4) . ?
C6 C11 1.386(4) . ?
C7 C8 1.391(5) . ?
C8 H8 0.9300 . ?
C8 C9 1.359(5) . ?
C9 H9 0.9300 . ?
C9 C10 1.386(5) . ?
C10 H10 0.9300 . ?
C10 C11 1.374(5) . ?
C11 H11 0.9300 . ?
C13 H13A 0.9600 . ?
C13 H13B 0.9600 . ?
C13 H13C 0.9600 . ?
C14 H14A 0.9600 . ?
C14 H14B 0.9600 . ?
C14 H14C 0.9600 . ?
C15 H15A 0.9600 . ?
C15 H15B 0.9600 . ?
C15 H15C 0.9600 . ?
C17 H17A 0.9600 . ?
C17 H17B 0.9600 . ?
C17 H17C 0.9600 . ?

loop_
_geom_torsion_atom_site_label_1
_geom_torsion_atom_site_label_2
_geom_torsion_atom_site_label_3
_geom_torsion_atom_site_label_4
_geom_torsion
_geom_torsion_site_symmetry_1
_geom_torsion_site_symmetry_2
_geom_torsion_site_symmetry_3
_geom_torsion_site_symmetry_4
_geom_torsion_publ_flag
C1 N1 C5 C4 11.5(5) . . . . ?
C1 N1 C5 C14 -167.7(3) . . . . ?
C1 C2 C3 C4 19.1(4) . . . . ?
C1 C2 C3 C6 -101.4(3) . . . . ?
C1 C2 C16 O3 168.5(4) . . . . ?
C1 C2 C16 O4 -16.7(5) . . . . ?
N1 C1 C2 C3 -9.3(5) . . . . ?
N1 C1 C2 C16 170.9(3) . . . . ?
C2 C1 N1 C5 -7.2(5) . . . . ?
C2 C3 C4 C5 -14.7(4) . . . . ?
C2 C3 C4 C12 169.2(2) . . . . ?
C2 C3 C6 C7 -103.6(3) . . . . ?
C2 C3 C6 C11 74.1(3) . . . . ?
N2 C7 C8 C9 179.6(3) . . . . ?
C3 C2 C16 O3 -11.3(5) . . . . ?
C3 C2 C16 O4 163.5(3) . . . . ?
C3 C4 C5 N1 0.9(5) . . . . ?
C3 C4 C5 C14 -179.9(4) . . . . ?
C3 C4 C12 O1 -12.9(4) . . . . ?
C3 C4 C12 O2 166.3(3) . . . . ?
C3 C6 C7 N2 -1.2(5) . . . . ?
C3 C6 C7 C8 177.2(3) . . . . ?
C3 C6 C11 C10 -177.5(3) . . . . ?
C4 C3 C6 C7 135.3(3) . . . . ?
C4 C3 C6 C11 -47.0(3) . . . . ?
C5 C4 C12 O1 171.0(3) . . . . ?
C5 C4 C12 O2 -9.7(5) . . . . ?
O5 N2 C7 C6 145.6(4) . . . . ?
O5 N2 C7 C8 -32.9(5) . . . . ?
C6 C3 C4 C5 105.2(3) . . . . ?
C6 C3 C4 C12 -70.9(3) . . . . ?
C6 C7 C8 C9 1.1(5) . . . . ?
O6 N2 C7 C6 -41.0(5) . . . . ?
O6 N2 C7 C8 140.5(4) . . . . ?
C7 C6 C11 C10 0.4(5) . . . . ?
C7 C8 C9 C10 -1.5(5) . . . . ?
C8 C9 C10 C11 1.4(5) . . . . ?
C9 C10 C11 C6 -0.9(5) . . . . ?
C11 C6 C7 N2 -178.9(3) . . . . ?
C11 C6 C7 C8 -0.5(4) . . . . ?
C12 C4 C5 N1 176.8(3) . . . . ?
C12 C4 C5 C14 -4.0(5) . . . . ?
C13 O1 C12 O2 0.2(5) . . . . ?
C13 O1 C12 C4 179.5(3) . . . . ?
C15 C1 N1 C5 174.9(3) . . . . ?
C15 C1 C2 C3 168.2(3) . . . . ?
C15 C1 C2 C16 -11.6(6) . . . . ?
C16 C2 C3 C4 -161.1(2) . . . . ?
C16 C2 C3 C6 78.4(3) . . . . ?
C17 O4 C16 C2 -175.5(3) . . . . ?
C17 O4 C16 O3 -0.6(5) . . . . ?
